data_7061860
loop_
_publ_author_name
'Dkhar, Lincoln'
'Gupta, Hrishikesh'
'Poluri, Krishna Mohan'
'Gannon, Paige M.'
'Kaminsky, Werner'
'Kollipara, Mohan Rao'

_publ_section_title
;
 Influence of counterions on the formation of supramolecular platinum
 group metal complexes containing pyridyl thioamide derivatives:
 antioxidant and antimicrobial studies
;
_journal_issue 40
_journal_name_full 'New Journal of Chemistry'
_journal_page_first 19241
_journal_page_last 19253
_journal_paper_doi 10.1039/D2NJ03108F
_journal_volume 46
_journal_year 2022
_chemical_formula_moiety 'C21 H29 N8 Rh S, C H2 Cl2'
_chemical_formula_sum 'C22 H31 Cl2 N8 Rh S'
_chemical_formula_weight 613.42
_space_group_IT_number 14
_space_group_name_Hall '-P 2ybc'
_space_group_name_H-M_alt 'P 1 21/c 1'
_symmetry_cell_setting monoclinic
_symmetry_Int_Tables_number 14
_symmetry_space_group_name_Hall '-P 2ybc'
_symmetry_space_group_name_H-M 'P 1 21/c 1'
_atom_sites_solution_hydrogens geom
_atom_sites_solution_primary direct
_atom_sites_solution_secondary difmap
_audit_conform_dict_location ftp://ftp.iucr.org/pub/cif_core.dic
_audit_conform_dict_name cif_core.dic
_audit_conform_dict_version 2.4.3
_audit_creation_date 2021-02-26T10:48:50-00:00
_audit_creation_method 'WinGX routine CIF_UPDATE'
_audit_update_record
;
2022-02-26 deposited with the CCDC.	2022-09-12 downloaded from the CCDC.
;
_cell_angle_alpha 90
_cell_angle_beta 91.737(4)
_cell_angle_gamma 90
_cell_formula_units_Z 4
_cell_length_a 11.2161(9)
_cell_length_b 26.7043(18)
_cell_length_c 8.8228(7)
_cell_measurement_reflns_used 9511
_cell_measurement_temperature 100(2)
_cell_measurement_theta_max 28.21
_cell_measurement_theta_min 2.43
_cell_measurement_wavelength 0.71073
_cell_volume 2641.4(3)
_computing_cell_refinement 'SAINT V8.34A integration software'
_computing_data_collection 'Bruker APEX2 software'
_computing_data_reduction 'SORTAV (Blessing, 1995)'
_computing_molecular_graphics 'ORTEP-3 for Windows (Farrugia, 2012)'
_computing_publication_material 'WinGX publication routines (Farrugia, 2012)'
_computing_structure_refinement 'SHELXL-2014/7 (Sheldrick, 2014)'
_computing_structure_solution 'SHELXS-2013 (Sheldrick, 2008)'
_diffrn_ambient_temperature 100(2)
_diffrn_detector 'APEX-II CCD'
_diffrn_measured_fraction_theta_full 1
_diffrn_measured_fraction_theta_max 0.936
_diffrn_measurement_device '\k-geometry diffractometer'
_diffrn_measurement_device_type 'Bruker APEX-II'
_diffrn_measurement_method '\f or \w oscillation scans'
_diffrn_orient_matrix_UB_11 -0.070587
_diffrn_orient_matrix_UB_12 0.003877
_diffrn_orient_matrix_UB_13 -0.070847
_diffrn_orient_matrix_UB_21 -0.074756
_diffrn_orient_matrix_UB_22 0.017405
_diffrn_orient_matrix_UB_23 0.050914
_diffrn_orient_matrix_UB_31 0.047826
_diffrn_orient_matrix_UB_32 0.032929
_diffrn_orient_matrix_UB_33 -0.018569
_diffrn_radiation_monochromator graphite
_diffrn_radiation_probe x-ray
_diffrn_radiation_type MoK\a
_diffrn_radiation_wavelength 0.71073
_diffrn_reflns_av_R_equivalents 0.0161
_diffrn_reflns_av_unetI/netI 0.0233
_diffrn_reflns_Laue_measured_fraction_full 1
_diffrn_reflns_Laue_measured_fraction_max 0.936
_diffrn_reflns_limit_h_max 14
_diffrn_reflns_limit_h_min -14
_diffrn_reflns_limit_k_max 35
_diffrn_reflns_limit_k_min -35
_diffrn_reflns_limit_l_max 11
_diffrn_reflns_limit_l_min -11
_diffrn_reflns_number 13112
_diffrn_reflns_point_group_measured_fraction_full 1
_diffrn_reflns_point_group_measured_fraction_max 0.936
_diffrn_reflns_theta_full 25
_diffrn_reflns_theta_max 28.355
_diffrn_reflns_theta_min 1.525
_diffrn_source 'sealed x-ray tube'
_diffrn_standards_number 0
_exptl_absorpt_coefficient_mu 0.955
_exptl_absorpt_correction_T_max 0.746
_exptl_absorpt_correction_T_min 0.687
_exptl_absorpt_correction_type multi-scan
_exptl_absorpt_process_details
;
SADABS-2012/1 - Bruker AXS area detector scaling and absorption correction
;
_exptl_crystal_colour orange
_exptl_crystal_density_diffrn 1.543
_exptl_crystal_density_method 'not measured'
_exptl_crystal_description block
_exptl_crystal_F_000 1256
_exptl_crystal_size_max 0.15
_exptl_crystal_size_mid 0.14
_exptl_crystal_size_min 0.12
_refine_diff_density_max 2.425
_refine_diff_density_min -0.811
_refine_diff_density_rms 0.106
_refine_ls_extinction_method none
_refine_ls_goodness_of_fit_ref 1.098
_refine_ls_hydrogen_treatment constr
_refine_ls_matrix_type full
_refine_ls_number_constraints 0
_refine_ls_number_parameters 313
_refine_ls_number_reflns 6545
_refine_ls_number_restraints 0
_refine_ls_restrained_S_all 1.098
_refine_ls_R_factor_all 0.0393
_refine_ls_R_factor_gt 0.0347
_refine_ls_shift/su_max 0.001
_refine_ls_shift/su_mean 0
_refine_ls_structure_factor_coef Fsqd
_refine_ls_weighting_details 'w=1/[\s^2^(Fo^2^)+(0.0464P)^2^+4.9669P] where P=(Fo^2^+2Fc^2^)/3'
_refine_ls_weighting_scheme calc
_refine_ls_wR_factor_gt 0.0928
_refine_ls_wR_factor_ref 0.0959
_reflns_Friedel_coverage 0
_reflns_number_gt 5860
_reflns_number_total 6545
_reflns_threshold_expression 'I > 2\s(I)'
_cod_data_source_file d2nj03108f2.cif
_cod_data_source_block shelx_CCDC7
_cod_depositor_comments 'Adding full bibliography for 7061852--7061867.cif.'
_cod_original_sg_symbol_H-M 'P 21/c'
_cod_database_code 7061860
_shelx_estimated_absorpt_t_min 0.87
_shelx_estimated_absorpt_t_max 0.894

loop_
_symmetry_equiv_pos_as_xyz
'x, y, z'
'-x, y+1/2, -z+1/2'
'-x, -y, -z'
'x, -y-1/2, z-1/2'

loop_
_atom_site_label
_atom_site_type_symbol
_atom_site_fract_x
_atom_site_fract_y
_atom_site_fract_z
_atom_site_U_iso_or_equiv
_atom_site_adp_type
_atom_site_occupancy
_atom_site_site_symmetry_order
_atom_site_calc_flag
_atom_site_refinement_flags_posn
_atom_site_refinement_flags_adp
_atom_site_refinement_flags_occupancy
_atom_site_disorder_assembly
_atom_site_disorder_group
C1 C 0.7162(2) 0.20379(9) 0.3939(3) 0.0150(5) Uani 1 1 d . . . . .
C2 C 0.6387(2) 0.17512(9) 0.2920(3) 0.0154(5) Uani 1 1 d . . . . .
C3 C 0.7115(2) 0.14474(10) 0.1994(3) 0.0151(5) Uani 1 1 d . . . . .
C4 C 0.8350(2) 0.15425(9) 0.2429(3) 0.0142(5) Uani 1 1 d . . . . .
C5 C 0.8365(2) 0.19141(9) 0.3601(3) 0.0139(5) Uani 1 1 d . . . . .
C6 C 0.6775(3) 0.24256(10) 0.5037(3) 0.0239(6) Uani 1 1 d . . . . .
H6A H 0.7382 0.246 0.5854 0.036 Uiso 1 1 calc R U . . .
H6B H 0.6016 0.2325 0.5466 0.036 Uiso 1 1 calc R U . . .
H6C H 0.6675 0.2747 0.4513 0.036 Uiso 1 1 calc R U . . .
C7 C 0.5060(3) 0.17880(12) 0.2859(4) 0.0256(6) Uani 1 1 d . . . . .
H7A H 0.4818 0.2084 0.2271 0.038 Uiso 1 1 calc R U . . .
H7B H 0.4768 0.1817 0.3891 0.038 Uiso 1 1 calc R U . . .
H7C H 0.4723 0.1487 0.2374 0.038 Uiso 1 1 calc R U . . .
C8 C 0.6693(3) 0.10999(11) 0.0764(3) 0.0229(6) Uani 1 1 d . . . . .
H8A H 0.5908 0.0966 0.1009 0.034 Uiso 1 1 calc R U . . .
H8B H 0.7261 0.0823 0.0677 0.034 Uiso 1 1 calc R U . . .
H8C H 0.6633 0.1282 -0.0199 0.034 Uiso 1 1 calc R U . . .
C9 C 0.9426(3) 0.13223(11) 0.1710(3) 0.0212(6) Uani 1 1 d . . . . .
H9A H 0.9667 0.1537 0.0872 0.032 Uiso 1 1 calc R U . . .
H9B H 0.9233 0.0987 0.1322 0.032 Uiso 1 1 calc R U . . .
H9C H 1.0081 0.1299 0.2467 0.032 Uiso 1 1 calc R U . . .
C10 C 0.9450(3) 0.21356(10) 0.4369(3) 0.0213(6) Uani 1 1 d . . . . .
H10A H 0.9648 0.2453 0.3878 0.032 Uiso 1 1 calc R U . . .
H10B H 1.0121 0.1903 0.4291 0.032 Uiso 1 1 calc R U . . .
H10C H 0.9292 0.2196 0.544 0.032 Uiso 1 1 calc R U . . .
C11 C 0.6520(2) 0.01894(9) 0.3872(3) 0.0137(5) Uani 1 1 d . . . . .
H11 H 0.5767 0.0351 0.3888 0.016 Uiso 1 1 calc R U . . .
C12 C 0.6556(2) -0.03278(9) 0.3769(3) 0.0138(5) Uani 1 1 d . . . . .
H12 H 0.5839 -0.0517 0.3719 0.017 Uiso 1 1 calc R U . . .
C13 C 0.7658(2) -0.05647(9) 0.3741(3) 0.0119(5) Uani 1 1 d . . . . .
C14 C 0.8689(2) -0.02727(9) 0.3735(3) 0.0141(5) Uani 1 1 d . . . . .
H14 H 0.9451 -0.0424 0.3652 0.017 Uiso 1 1 calc R U . . .
C15 C 0.8577(2) 0.02423(9) 0.3853(3) 0.0140(5) Uani 1 1 d . . . . .
H15 H 0.9278 0.0442 0.3866 0.017 Uiso 1 1 calc R U . . .
C16 C 0.7772(2) -0.11211(9) 0.3851(3) 0.0121(5) Uani 1 1 d . . . . .
C17 C 0.8161(3) -0.11398(10) 0.1120(3) 0.0168(5) Uani 1 1 d . . . . .
H17A H 0.9005 -0.1165 0.0834 0.02 Uiso 1 1 calc R U . . .
H17B H 0.7948 -0.0781 0.1172 0.02 Uiso 1 1 calc R U . . .
C18 C 0.7371(3) -0.13978(10) -0.0074(3) 0.0223(6) Uani 1 1 d . . . . .
H18A H 0.6523 -0.1339 0.0151 0.027 Uiso 1 1 calc R U . . .
H18B H 0.7522 -0.1252 -0.1082 0.027 Uiso 1 1 calc R U . . .
C19 C 0.7609(3) -0.19578(10) -0.0114(3) 0.0217(6) Uani 1 1 d . . . . .
H19A H 0.8432 -0.2019 -0.0442 0.026 Uiso 1 1 calc R U . . .
H19B H 0.7051 -0.2119 -0.0855 0.026 Uiso 1 1 calc R U . . .
C20 C 0.7449(3) -0.21852(9) 0.1450(3) 0.0190(5) Uani 1 1 d . . . . .
H20A H 0.6603 -0.2158 0.1727 0.023 Uiso 1 1 calc R U . . .
H20B H 0.7661 -0.2545 0.1427 0.023 Uiso 1 1 calc R U . . .
C21 C 0.8234(3) -0.19185(9) 0.2635(3) 0.0176(5) Uani 1 1 d . . . . .
H21A H 0.8069 -0.2054 0.3652 0.021 Uiso 1 1 calc R U . . .
H21B H 0.9083 -0.1983 0.243 0.021 Uiso 1 1 calc R U . . .
C22 C 0.7453(3) -0.00022(11) -0.2328(3) 0.0229(6) Uani 1 1 d . . . . .
H22A H 0.7359 0.0322 -0.2865 0.027 Uiso 1 1 calc R U . . .
H22B H 0.7537 -0.0268 -0.3098 0.027 Uiso 1 1 calc R U . . .
N1 N 0.75136(19) 0.04702(8) 0.3951(2) 0.0124(4) Uani 1 1 d . . . . .
N2 N 0.8011(2) -0.13743(8) 0.2617(2) 0.0142(4) Uani 1 1 d . . . . .
N3 N 0.6110(2) 0.10587(8) 0.5891(3) 0.0189(5) Uani 1 1 d . . . . .
N4 N 0.5680(2) 0.13764(9) 0.6650(3) 0.0184(5) Uani 1 1 d . . . . .
N5 N 0.5225(3) 0.16683(11) 0.7414(3) 0.0326(6) Uani 1 1 d . . . . .
N6 N 0.8714(2) 0.10916(8) 0.6110(3) 0.0186(5) Uani 1 1 d . . . . .
N7 N 0.8703(2) 0.13851(9) 0.7141(3) 0.0176(5) Uani 1 1 d . . . . .
N8 N 0.8726(3) 0.16610(10) 0.8154(3) 0.0284(6) Uani 1 1 d . . . . .
S1 S 0.76230(6) -0.13471(2) 0.56049(7) 0.01696(14) Uani 1 1 d . . . . .
Rh1 Rh 0.74415(2) 0.12526(2) 0.43363(2) 0.00932(7) Uani 1 1 d . . . . .
Cl1 Cl 0.61690(7) -0.01198(3) -0.12614(9) 0.03084(17) Uani 1 1 d . . . . .
Cl2 Cl 0.87529(7) 0.00160(3) -0.11355(9) 0.03265(18) Uani 1 1 d . . . . .

loop_
_atom_site_aniso_label
_atom_site_aniso_U_11
_atom_site_aniso_U_22
_atom_site_aniso_U_33
_atom_site_aniso_U_23
_atom_site_aniso_U_13
_atom_site_aniso_U_12
C1 0.0200(13) 0.0096(11) 0.0156(12) 0.0025(9) 0.0023(10) 0.0025(9)
C2 0.0147(13) 0.0135(11) 0.0179(12) 0.0054(9) -0.0007(10) 0.0021(9)
C3 0.0160(13) 0.0160(12) 0.0133(11) 0.0024(9) -0.0002(9) -0.0026(9)
C4 0.0153(12) 0.0144(11) 0.0130(11) 0.0027(9) 0.0017(9) 0.0006(9)
C5 0.0168(13) 0.0104(11) 0.0143(11) 0.0047(9) 0.0000(9) -0.0035(9)
C6 0.0322(16) 0.0136(12) 0.0262(15) -0.0018(10) 0.0061(12) 0.0049(11)
C7 0.0145(14) 0.0281(15) 0.0342(16) 0.0087(12) -0.0012(11) 0.0030(11)
C8 0.0305(16) 0.0211(13) 0.0166(13) -0.0006(10) -0.0049(11) -0.0036(11)
C9 0.0185(14) 0.0269(14) 0.0187(13) 0.0027(10) 0.0072(11) 0.0029(11)
C10 0.0187(14) 0.0196(13) 0.0252(14) 0.0031(10) -0.0052(11) -0.0063(10)
C11 0.0133(12) 0.0107(11) 0.0171(12) -0.0018(9) -0.0003(9) 0.0004(9)
C12 0.0123(12) 0.0123(11) 0.0168(12) -0.0017(9) 0.0001(9) -0.0024(9)
C13 0.0161(12) 0.0106(10) 0.0092(10) -0.0008(8) 0.0013(9) -0.0006(9)
C14 0.0143(12) 0.0122(11) 0.0160(12) -0.0013(9) 0.0032(9) -0.0002(9)
C15 0.0111(12) 0.0138(11) 0.0170(12) -0.0011(9) 0.0017(9) -0.0032(9)
C16 0.0114(12) 0.0117(10) 0.0132(11) 0.0009(9) 0.0013(9) -0.0001(9)
C17 0.0230(14) 0.0144(11) 0.0132(12) 0.0009(9) 0.0039(10) -0.0001(10)
C18 0.0337(17) 0.0189(13) 0.0140(13) -0.0025(10) -0.0025(11) 0.0073(12)
C19 0.0275(15) 0.0185(13) 0.0190(13) -0.0070(10) -0.0032(11) 0.0038(11)
C20 0.0198(14) 0.0103(11) 0.0269(14) -0.0049(10) 0.0023(11) -0.0003(9)
C21 0.0251(14) 0.0103(11) 0.0175(12) -0.0007(9) 0.0009(10) 0.0033(10)
C22 0.0248(15) 0.0245(14) 0.0192(13) 0.0021(10) 0.0004(11) 0.0009(11)
N1 0.0138(10) 0.0094(9) 0.0139(10) -0.0004(7) 0.0011(8) 0.0001(7)
N2 0.0207(12) 0.0095(9) 0.0124(10) 0.0002(7) 0.0014(8) 0.0000(8)
N3 0.0198(12) 0.0147(10) 0.0225(12) 0.0012(9) 0.0092(9) -0.0006(9)
N4 0.0159(11) 0.0210(11) 0.0186(11) 0.0018(9) 0.0035(9) -0.0011(9)
N5 0.0323(15) 0.0310(14) 0.0355(15) -0.0074(12) 0.0158(12) 0.0058(12)
N6 0.0223(12) 0.0135(10) 0.0197(11) 0.0008(8) -0.0057(9) 0.0014(9)
N7 0.0193(12) 0.0187(10) 0.0146(11) 0.0045(8) -0.0018(9) -0.0036(9)
N8 0.0323(15) 0.0340(14) 0.0188(12) -0.0059(10) -0.0011(10) -0.0033(11)
S1 0.0253(4) 0.0131(3) 0.0126(3) 0.0020(2) 0.0041(2) 0.0014(2)
Rh1 0.00995(11) 0.00636(10) 0.01166(10) 0.00007(6) 0.00077(7) -0.00026(6)
Cl1 0.0206(4) 0.0316(4) 0.0405(4) -0.0030(3) 0.0044(3) -0.0024(3)
Cl2 0.0201(4) 0.0423(4) 0.0353(4) 0.0094(3) -0.0043(3) -0.0023(3)

loop_
_atom_type_symbol
_atom_type_description
_atom_type_scat_dispersion_real
_atom_type_scat_dispersion_imag
_atom_type_scat_source
C C 0.0033 0.0016 'International Tables Vol C Tables 4.2.6.8 and 6.1.1.4'
H H 0 0 'International Tables Vol C Tables 4.2.6.8 and 6.1.1.4'
N N 0.0061 0.0033 'International Tables Vol C Tables 4.2.6.8 and 6.1.1.4'
S S 0.1246 0.1234 'International Tables Vol C Tables 4.2.6.8 and 6.1.1.4'
Rh Rh -1.1178 0.9187 'International Tables Vol C Tables 4.2.6.8 and 6.1.1.4'
Cl Cl 0.1484 0.1585 'International Tables Vol C Tables 4.2.6.8 and 6.1.1.4'

loop_
_geom_angle_atom_site_label_1
_geom_angle_atom_site_label_2
_geom_angle_atom_site_label_3
_geom_angle
_geom_angle_site_symmetry_1
_geom_angle_site_symmetry_3
_geom_angle_publ_flag
C5 C1 C2 107.5(2) . . ?
C5 C1 C6 126.2(2) . . ?
C2 C1 C6 126.0(2) . . ?
C5 C1 Rh1 70.99(13) . . ?
C2 C1 Rh1 70.59(14) . . ?
C6 C1 Rh1 128.02(19) . . ?
C3 C2 C1 108.2(2) . . ?
C3 C2 C7 127.3(3) . . ?
C1 C2 C7 124.5(2) . . ?
C3 C2 Rh1 70.54(14) . . ?
C1 C2 Rh1 70.00(14) . . ?
C7 C2 Rh1 126.27(19) . . ?
C2 C3 C4 108.0(2) . . ?
C2 C3 C8 126.5(2) . . ?
C4 C3 C8 125.5(2) . . ?
C2 C3 Rh1 70.79(14) . . ?
C4 C3 Rh1 69.78(14) . . ?
C8 C3 Rh1 126.03(18) . . ?
C5 C4 C3 107.6(2) . . ?
C5 C4 C9 125.8(2) . . ?
C3 C4 C9 126.5(2) . . ?
C5 C4 Rh1 71.21(14) . . ?
C3 C4 Rh1 70.75(14) . . ?
C9 C4 Rh1 126.84(18) . . ?
C1 C5 C4 108.7(2) . . ?
C1 C5 C10 125.0(2) . . ?
C4 C5 C10 126.3(2) . . ?
C1 C5 Rh1 70.23(14) . . ?
C4 C5 Rh1 69.82(14) . . ?
C10 C5 Rh1 125.35(18) . . ?
C1 C6 H6A 109.5 . . ?
C1 C6 H6B 109.5 . . ?
H6A C6 H6B 109.5 . . ?
C1 C6 H6C 109.5 . . ?
H6A C6 H6C 109.5 . . ?
H6B C6 H6C 109.5 . . ?
C2 C7 H7A 109.5 . . ?
C2 C7 H7B 109.5 . . ?
H7A C7 H7B 109.5 . . ?
C2 C7 H7C 109.5 . . ?
H7A C7 H7C 109.5 . . ?
H7B C7 H7C 109.5 . . ?
C3 C8 H8A 109.5 . . ?
C3 C8 H8B 109.5 . . ?
H8A C8 H8B 109.5 . . ?
C3 C8 H8C 109.5 . . ?
H8A C8 H8C 109.5 . . ?
H8B C8 H8C 109.5 . . ?
C4 C9 H9A 109.5 . . ?
C4 C9 H9B 109.5 . . ?
H9A C9 H9B 109.5 . . ?
C4 C9 H9C 109.5 . . ?
H9A C9 H9C 109.5 . . ?
H9B C9 H9C 109.5 . . ?
C5 C10 H10A 109.5 . . ?
C5 C10 H10B 109.5 . . ?
H10A C10 H10B 109.5 . . ?
C5 C10 H10C 109.5 . . ?
H10A C10 H10C 109.5 . . ?
H10B C10 H10C 109.5 . . ?
N1 C11 C12 122.3(2) . . ?
N1 C11 H11 118.8 . . ?
C12 C11 H11 118.8 . . ?
C11 C12 C13 118.9(2) . . ?
C11 C12 H12 120.6 . . ?
C13 C12 H12 120.6 . . ?
C12 C13 C14 118.9(2) . . ?
C12 C13 C16 121.8(2) . . ?
C14 C13 C16 119.1(2) . . ?
C15 C14 C13 118.5(2) . . ?
C15 C14 H14 120.7 . . ?
C13 C14 H14 120.7 . . ?
N1 C15 C14 122.5(2) . . ?
N1 C15 H15 118.7 . . ?
C14 C15 H15 118.7 . . ?
N2 C16 C13 118.5(2) . . ?
N2 C16 S1 127.44(19) . . ?
C13 C16 S1 114.05(18) . . ?
N2 C17 C18 110.4(2) . . ?
N2 C17 H17A 109.6 . . ?
C18 C17 H17A 109.6 . . ?
N2 C17 H17B 109.6 . . ?
C18 C17 H17B 109.6 . . ?
H17A C17 H17B 108.1 . . ?
C19 C18 C17 111.3(2) . . ?
C19 C18 H18A 109.4 . . ?
C17 C18 H18A 109.4 . . ?
C19 C18 H18B 109.4 . . ?
C17 C18 H18B 109.4 . . ?
H18A C18 H18B 108 . . ?
C18 C19 C20 110.2(2) . . ?
C18 C19 H19A 109.6 . . ?
C20 C19 H19A 109.6 . . ?
C18 C19 H19B 109.6 . . ?
C20 C19 H19B 109.6 . . ?
H19A C19 H19B 108.1 . . ?
C21 C20 C19 110.8(2) . . ?
C21 C20 H20A 109.5 . . ?
C19 C20 H20A 109.5 . . ?
C21 C20 H20B 109.5 . . ?
C19 C20 H20B 109.5 . . ?
H20A C20 H20B 108.1 . . ?
N2 C21 C20 111.1(2) . . ?
N2 C21 H21A 109.4 . . ?
C20 C21 H21A 109.4 . . ?
N2 C21 H21B 109.4 . . ?
C20 C21 H21B 109.4 . . ?
H21A C21 H21B 108 . . ?
Cl1 C22 Cl2 110.88(16) . . ?
Cl1 C22 H22A 109.5 . . ?
Cl2 C22 H22A 109.5 . . ?
Cl1 C22 H22B 109.5 . . ?
Cl2 C22 H22B 109.5 . . ?
H22A C22 H22B 108.1 . . ?
C11 N1 C15 118.7(2) . . ?
C11 N1 Rh1 121.55(17) . . ?
C15 N1 Rh1 119.68(16) . . ?
C16 N2 C21 122.4(2) . . ?
C16 N2 C17 123.6(2) . . ?
C21 N2 C17 113.8(2) . . ?
N4 N3 Rh1 119.61(19) . . ?
N5 N4 N3 176.7(3) . . ?
N7 N6 Rh1 113.73(18) . . ?
N8 N7 N6 177.8(3) . . ?
N1 Rh1 N3 83.92(8) . . ?
N1 Rh1 N6 83.73(8) . . ?
N3 Rh1 N6 86.83(10) . . ?
N1 Rh1 C4 102.07(9) . . ?
N3 Rh1 C4 163.42(10) . . ?
N6 Rh1 C4 109.05(10) . . ?
N1 Rh1 C1 160.54(9) . . ?
N3 Rh1 C1 103.99(9) . . ?
N6 Rh1 C1 114.09(9) . . ?
C4 Rh1 C1 65.73(10) . . ?
N1 Rh1 C3 95.19(9) . . ?
N3 Rh1 C3 125.26(10) . . ?
N6 Rh1 C3 147.71(10) . . ?
C4 Rh1 C3 39.47(10) . . ?
C1 Rh1 C3 65.64(10) . . ?
N1 Rh1 C2 122.62(9) . . ?
N3 Rh1 C2 98.10(10) . . ?
N6 Rh1 C2 153.48(9) . . ?
C4 Rh1 C2 65.58(10) . . ?
C1 Rh1 C2 39.41(10) . . ?
C3 Rh1 C2 38.67(10) . . ?
N1 Rh1 C5 137.57(9) . . ?
N3 Rh1 C5 138.40(9) . . ?
N6 Rh1 C5 93.96(9) . . ?
C4 Rh1 C5 38.96(9) . . ?
C1 Rh1 C5 38.78(10) . . ?
C3 Rh1 C5 65.32(9) . . ?
C2 Rh1 C5 65.16(10) . . ?

loop_
_geom_bond_atom_site_label_1
_geom_bond_atom_site_label_2
_geom_bond_distance
_geom_bond_site_symmetry_2
_geom_bond_publ_flag
C1 C5 1.429(4) . ?
C1 C2 1.451(4) . ?
C1 C6 1.491(4) . ?
C1 Rh1 2.147(2) . ?
C2 C3 1.426(4) . ?
C2 C7 1.490(4) . ?
C2 Rh1 2.155(2) . ?
C3 C4 1.449(4) . ?
C3 C8 1.493(4) . ?
C3 Rh1 2.152(3) . ?
C4 C5 1.433(3) . ?
C4 C9 1.500(4) . ?
C4 Rh1 2.139(2) . ?
C5 C10 1.497(4) . ?
C5 Rh1 2.158(2) . ?
C6 H6A 0.98 . ?
C6 H6B 0.98 . ?
C6 H6C 0.98 . ?
C7 H7A 0.98 . ?
C7 H7B 0.98 . ?
C7 H7C 0.98 . ?
C8 H8A 0.98 . ?
C8 H8B 0.98 . ?
C8 H8C 0.98 . ?
C9 H9A 0.98 . ?
C9 H9B 0.98 . ?
C9 H9C 0.98 . ?
C10 H10A 0.98 . ?
C10 H10B 0.98 . ?
C10 H10C 0.98 . ?
C11 N1 1.343(3) . ?
C11 C12 1.385(3) . ?
C11 H11 0.95 . ?
C12 C13 1.389(3) . ?
C12 H12 0.95 . ?
C13 C14 1.395(3) . ?
C13 C16 1.494(3) . ?
C14 C15 1.385(3) . ?
C14 H14 0.95 . ?
C15 N1 1.344(3) . ?
C15 H15 0.95 . ?
C16 N2 1.316(3) . ?
C16 S1 1.674(2) . ?
C17 N2 1.476(3) . ?
C17 C18 1.520(4) . ?
C17 H17A 0.99 . ?
C17 H17B 0.99 . ?
C18 C19 1.520(4) . ?
C18 H18A 0.99 . ?
C18 H18B 0.99 . ?
C19 C20 1.523(4) . ?
C19 H19A 0.99 . ?
C19 H19B 0.99 . ?
C20 C21 1.523(4) . ?
C20 H20A 0.99 . ?
C20 H20B 0.99 . ?
C21 N2 1.475(3) . ?
C21 H21A 0.99 . ?
C21 H21B 0.99 . ?
C22 Cl1 1.772(3) . ?
C22 Cl2 1.773(3) . ?
C22 H22A 0.99 . ?
C22 H22B 0.99 . ?
N1 Rh1 2.119(2) . ?
N3 N4 1.192(3) . ?
N3 Rh1 2.122(2) . ?
N4 N5 1.159(3) . ?
N6 N7 1.201(3) . ?
N6 Rh1 2.130(2) . ?
N7 N8 1.158(3) . ?
